data_4074644
loop_
_publ_author_name
'Shapiro, Pamela J.'
'Zehnder, Ralph'
'Foo, David M.'
'Perrotin, Philippe'
'Budzelaar, Peter H. M.'
'Leitch, Sharon'
'Twamley, Brendan'

_publ_section_title
;
 ansa-Chromocene Complexes. 2. Isocyanide Derivatives of Cr(II) and
 Cr(III), Their Syntheses, X-ray Crystal Structures, and Physical
 Properties
;
_journal_issue 3
_journal_name_full Organometallics
_journal_page_first 719
_journal_paper_doi 10.1021/om050710j
_journal_volume 25
_journal_year 2006
_chemical_formula_moiety 'C21 H29 Cr N'
_chemical_formula_sum 'C21 H29 Cr N'
_chemical_formula_weight 347.45
_chemical_name_common Me4C2Cp2CrCNtBu
_chemical_name_systematic
; 
 ? 
;
_space_group_IT_number 14
_symmetry_cell_setting monoclinic
_symmetry_space_group_name_Hall '-P 2ybc'
_symmetry_space_group_name_H-M 'P 1 21/c 1'
_atom_sites_solution_hydrogens geom
_atom_sites_solution_primary direct
_atom_sites_solution_secondary difmap
_audit_creation_method SHELXL-97
_cell_angle_alpha 90.00
_cell_angle_beta 93.680(2)
_cell_angle_gamma 90.00
_cell_formula_units_Z 4
_cell_length_a 9.6236(8)
_cell_length_b 10.3948(9)
_cell_length_c 18.3517(16)
_cell_measurement_reflns_used 759
_cell_measurement_temperature 203(2)
_cell_measurement_theta_max 21.35
_cell_measurement_theta_min 2.22
_cell_volume 1832.0(3)
_computing_cell_refinement 'Bruker SMART'
_computing_data_collection 'Bruker SMART'
_computing_data_reduction 'Bruker SAINTPlus v. 6.02'
_computing_molecular_graphics 'XP, Bruker SHELXTL v. 5.10'
_computing_publication_material 'XCIF, Bruker SHELXTL v. 5.10'
_computing_structure_refinement 'XL, Bruker SHELXTL v. 5.10'
_computing_structure_solution 'XS, Bruker SHELXTL v. 5.10'
_diffrn_ambient_temperature 203(2)
_diffrn_detector_area_resol_mean 8.3
_diffrn_measured_fraction_theta_full 0.999
_diffrn_measured_fraction_theta_max 0.999
_diffrn_measurement_device_type 'Bruker/Siemens SMART 1K'
_diffrn_measurement_method \w
_diffrn_radiation_monochromator graphite
_diffrn_radiation_source 'normal-focus sealed tube'
_diffrn_radiation_type MoK\a
_diffrn_radiation_wavelength 0.71073
_diffrn_reflns_av_R_equivalents 0.0730
_diffrn_reflns_av_sigmaI/netI 0.0810
_diffrn_reflns_limit_h_max 11
_diffrn_reflns_limit_h_min -11
_diffrn_reflns_limit_k_max 7
_diffrn_reflns_limit_k_min -12
_diffrn_reflns_limit_l_max 21
_diffrn_reflns_limit_l_min -22
_diffrn_reflns_number 10607
_diffrn_reflns_theta_full 25.25
_diffrn_reflns_theta_max 25.25
_diffrn_reflns_theta_min 2.12
_diffrn_standards_number 0
_exptl_absorpt_coefficient_mu 0.624
_exptl_absorpt_correction_T_max 0.9635
_exptl_absorpt_correction_T_min 0.9177
_exptl_absorpt_correction_type multi-scan
_exptl_absorpt_process_details 'SADABS; Bruker, 2001'
_exptl_crystal_colour orange
_exptl_crystal_density_diffrn 1.260
_exptl_crystal_density_method 'not measured'
_exptl_crystal_description fragment
_exptl_crystal_F_000 744
_exptl_crystal_size_max 0.14
_exptl_crystal_size_mid 0.09
_exptl_crystal_size_min 0.06
_refine_diff_density_max 0.323
_refine_diff_density_min -0.246
_refine_diff_density_rms 0.061
_refine_ls_extinction_method none
_refine_ls_goodness_of_fit_ref 0.988
_refine_ls_hydrogen_treatment constr
_refine_ls_matrix_type full
_refine_ls_number_parameters 215
_refine_ls_number_reflns 3316
_refine_ls_number_restraints 0
_refine_ls_restrained_S_all 0.988
_refine_ls_R_factor_all 0.0935
_refine_ls_R_factor_gt 0.0498
_refine_ls_shift/su_max 0.000
_refine_ls_shift/su_mean 0.000
_refine_ls_structure_factor_coef Fsqd
_refine_ls_weighting_details 'calc w=1/[\s^2^(Fo^2^)+(0.0438P)^2^] where P=(Fo^2^+2Fc^2^)/3'
_refine_ls_weighting_scheme calc
_refine_ls_wR_factor_gt 0.0938
_refine_ls_wR_factor_ref 0.1069
_reflns_number_gt 2176
_reflns_number_total 3316
_reflns_threshold_expression I>2\s(I)
_cod_data_source_file om050710jsi20050816_115856.cif
_cod_data_source_block d:\frames\bt256\bt256
_cod_depositor_comments
;
The following automatic conversions were performed:

'_symmetry_cell_setting' value 'Monoclinic' changed to 'monoclinic'
according to /home/saulius/struct/CIF-dictionaries/cif_core.dic
dictionary named 'cif_core.dic' version 2.4.1 from 2010-06-29.

Automatic conversion script
Id: cif_fix_values 1715 2011-07-08 13:25:40Z adriana 
;
_cod_original_sg_symbol_H-M 'P 21/c'
_cod_database_code 4074644

loop_
_symmetry_equiv_pos_as_xyz
'x, y, z'
'-x, y+1/2, -z+1/2'
'-x, -y, -z'
'x, -y-1/2, z-1/2'

loop_
_atom_site_label
_atom_site_type_symbol
_atom_site_fract_x
_atom_site_fract_y
_atom_site_fract_z
_atom_site_U_iso_or_equiv
_atom_site_adp_type
_atom_site_occupancy
_atom_site_symmetry_multiplicity
_atom_site_calc_flag
_atom_site_refinement_flags
Cr1 Cr 0.50283(5) 0.30947(5) 0.10141(3) 0.02667(17) Uani 1 1 d .
N1 N 0.2786(3) 0.2842(3) -0.02580(14) 0.0354(7) Uani 1 1 d .
C1 C 0.7043(4) 0.2622(3) 0.06511(17) 0.0352(9) Uani 1 1 d .
H1A H 0.7691 0.3223 0.0428 0.042 Uiso 1 1 calc R
C2 C 0.6058(4) 0.1840(3) 0.02749(17) 0.0371(9) Uani 1 1 d .
H2A H 0.5874 0.1811 -0.0262 0.044 Uiso 1 1 calc R
C3 C 0.5384(4) 0.1067(3) 0.07887(18) 0.0335(8) Uani 1 1 d .
H3A H 0.4657 0.0411 0.0672 0.040 Uiso 1 1 calc R
C4 C 0.5965(3) 0.1376(3) 0.14900(18) 0.0321(8) Uani 1 1 d .
H4A H 0.5725 0.0969 0.1953 0.038 Uiso 1 1 calc R
C5 C 0.7003(3) 0.2342(3) 0.14149(16) 0.0289(8) Uani 1 1 d .
C6 C 0.7868(3) 0.3000(3) 0.20315(17) 0.0350(8) Uani 1 1 d .
C7 C 0.6837(3) 0.3831(3) 0.24855(16) 0.0306(8) Uani 1 1 d .
C8 C 0.5591(3) 0.4210(3) 0.19718(16) 0.0279(8) Uani 1 1 d .
C9 C 0.5598(4) 0.5024(3) 0.13442(16) 0.0330(8) Uani 1 1 d .
H9A H 0.6411 0.5509 0.1186 0.040 Uiso 1 1 calc R
C10 C 0.4259(4) 0.5058(3) 0.10076(19) 0.0415(9) Uani 1 1 d .
H10A H 0.3954 0.5568 0.0570 0.050 Uiso 1 1 calc R
C11 C 0.3395(4) 0.4277(3) 0.14262(18) 0.0400(9) Uani 1 1 d .
H11A H 0.2382 0.4143 0.1325 0.048 Uiso 1 1 calc R
C12 C 0.4206(4) 0.3747(3) 0.20132(17) 0.0347(9) Uani 1 1 d .
H12A H 0.3865 0.3194 0.2403 0.042 Uiso 1 1 calc R
C13 C 0.7522(4) 0.5074(4) 0.28070(19) 0.0458(10) Uani 1 1 d .
H13A H 0.7776 0.5630 0.2412 0.069 Uiso 1 1 calc R
H13B H 0.8350 0.4852 0.3110 0.069 Uiso 1 1 calc R
H13C H 0.6869 0.5519 0.3100 0.069 Uiso 1 1 calc R
C14 C 0.6317(4) 0.3068(4) 0.31280(17) 0.0452(10) Uani 1 1 d .
H14A H 0.5565 0.3535 0.3337 0.068 Uiso 1 1 calc R
H14B H 0.7075 0.2952 0.3497 0.068 Uiso 1 1 calc R
H14C H 0.5982 0.2234 0.2958 0.068 Uiso 1 1 calc R
C15 C 0.8976(4) 0.3848(4) 0.1701(2) 0.0492(11) Uani 1 1 d .
H15A H 0.8521 0.4518 0.1405 0.074 Uiso 1 1 calc R
H15B H 0.9542 0.3324 0.1399 0.074 Uiso 1 1 calc R
H15C H 0.9562 0.4236 0.2091 0.074 Uiso 1 1 calc R
C16 C 0.8659(4) 0.1959(4) 0.2486(2) 0.0522(11) Uani 1 1 d .
H16A H 0.9183 0.2358 0.2895 0.078 Uiso 1 1 calc R
H16B H 0.9293 0.1512 0.2183 0.078 Uiso 1 1 calc R
H16C H 0.7999 0.1350 0.2667 0.078 Uiso 1 1 calc R
C17 C 0.3645(3) 0.2920(3) 0.02540(17) 0.0328(8) Uani 1 1 d .
C18 C 0.1437(3) 0.2154(3) -0.03383(17) 0.0339(9) Uani 1 1 d .
C19 C 0.1479(4) 0.1309(4) -0.10147(19) 0.0489(10) Uani 1 1 d .
H19A H 0.2190 0.0655 -0.0933 0.073 Uiso 1 1 calc R
H19B H 0.1693 0.1835 -0.1430 0.073 Uiso 1 1 calc R
H19C H 0.0580 0.0900 -0.1112 0.073 Uiso 1 1 calc R
C20 C 0.0301(4) 0.3162(4) -0.0441(2) 0.0470(10) Uani 1 1 d .
H20A H 0.0298 0.3695 -0.0007 0.071 Uiso 1 1 calc R
H20B H -0.0595 0.2741 -0.0522 0.071 Uiso 1 1 calc R
H20C H 0.0475 0.3695 -0.0859 0.071 Uiso 1 1 calc R
C21 C 0.1214(4) 0.1346(4) 0.03375(19) 0.0534(11) Uani 1 1 d .
H21A H 0.1846 0.0618 0.0353 0.080 Uiso 1 1 calc R
H21B H 0.0261 0.1038 0.0317 0.080 Uiso 1 1 calc R
H21C H 0.1393 0.1868 0.0772 0.080 Uiso 1 1 calc R

loop_
_atom_site_aniso_label
_atom_site_aniso_U_11
_atom_site_aniso_U_22
_atom_site_aniso_U_33
_atom_site_aniso_U_23
_atom_site_aniso_U_13
_atom_site_aniso_U_12
Cr1 0.0297(3) 0.0250(3) 0.0251(3) -0.0024(3) 0.0002(2) -0.0016(3)
N1 0.0390(18) 0.037(2) 0.0290(14) 0.0028(13) -0.0043(14) -0.0094(14)
C1 0.036(2) 0.041(2) 0.0296(18) -0.0063(16) 0.0075(16) -0.0033(17)
C2 0.047(2) 0.040(2) 0.0243(16) -0.0102(17) 0.0031(15) 0.0057(19)
C3 0.039(2) 0.021(2) 0.0401(19) -0.0086(16) -0.0014(16) 0.0029(16)
C4 0.038(2) 0.027(2) 0.0318(18) 0.0007(15) 0.0030(16) 0.0036(16)
C5 0.0307(19) 0.028(2) 0.0285(17) -0.0036(15) 0.0043(15) 0.0041(15)
C6 0.0309(19) 0.041(2) 0.0327(17) -0.0049(18) -0.0012(15) 0.0035(17)
C7 0.033(2) 0.033(2) 0.0250(16) -0.0029(15) 0.0000(14) 0.0010(16)
C8 0.0309(19) 0.027(2) 0.0256(16) -0.0059(15) 0.0024(15) -0.0028(15)
C9 0.042(2) 0.024(2) 0.0331(18) -0.0031(16) 0.0025(17) -0.0035(16)
C10 0.054(3) 0.028(2) 0.041(2) -0.0034(17) -0.0096(18) 0.0069(19)
C11 0.031(2) 0.042(2) 0.046(2) -0.0150(19) -0.0004(17) 0.0078(18)
C12 0.036(2) 0.040(2) 0.0289(18) -0.0082(16) 0.0081(16) -0.0010(17)
C13 0.041(2) 0.053(3) 0.043(2) -0.0159(19) -0.0082(18) -0.0042(19)
C14 0.053(2) 0.054(3) 0.0282(17) 0.0026(19) 0.0015(17) 0.004(2)
C15 0.037(2) 0.060(3) 0.051(2) -0.015(2) 0.0100(19) -0.014(2)
C16 0.044(2) 0.061(3) 0.050(2) -0.005(2) -0.0151(19) 0.014(2)
C17 0.039(2) 0.029(2) 0.0302(17) 0.0015(16) 0.0053(16) -0.0045(17)
C18 0.034(2) 0.035(2) 0.0314(17) 0.0019(15) -0.0075(15) -0.0084(17)
C19 0.043(2) 0.056(3) 0.046(2) -0.013(2) -0.0100(19) -0.003(2)
C20 0.044(2) 0.048(3) 0.050(2) 0.000(2) 0.0056(18) 0.000(2)
C21 0.057(3) 0.053(3) 0.049(2) 0.010(2) -0.006(2) -0.022(2)

loop_
_atom_type_symbol
_atom_type_description
_atom_type_scat_dispersion_real
_atom_type_scat_dispersion_imag
_atom_type_scat_source
C C 0.0033 0.0016 'International Tables Vol C Tables 4.2.6.8 and 6.1.1.4'
H H 0.0000 0.0000 'International Tables Vol C Tables 4.2.6.8 and 6.1.1.4'
N N 0.0061 0.0033 'International Tables Vol C Tables 4.2.6.8 and 6.1.1.4'
Cr Cr 0.3209 0.6236 'International Tables Vol C Tables 4.2.6.8 and 6.1.1.4'

loop_
_geom_angle_atom_site_label_1
_geom_angle_atom_site_label_2
_geom_angle_atom_site_label_3
_geom_angle
C17 Cr1 C5 142.43(13)
C17 Cr1 C8 142.37(13)
C5 Cr1 C8 75.18(12)
C17 Cr1 C1 111.05(13)
C5 Cr1 C1 39.08(11)
C8 Cr1 C1 101.09(12)
C17 Cr1 C12 112.47(13)
C5 Cr1 C12 100.90(12)
C8 Cr1 C12 38.68(12)
C1 Cr1 C12 136.47(13)
C17 Cr1 C9 117.06(14)
C5 Cr1 C9 92.25(13)
C8 Cr1 C9 38.83(11)
C1 Cr1 C9 94.70(13)
C12 Cr1 C9 64.42(13)
C17 Cr1 C4 118.63(14)
C5 Cr1 C4 38.80(12)
C8 Cr1 C4 92.21(12)
C1 Cr1 C4 64.80(13)
C12 Cr1 C4 94.76(13)
C9 Cr1 C4 124.31(13)
C17 Cr1 C2 78.88(13)
C5 Cr1 C2 64.14(12)
C8 Cr1 C2 137.43(13)
C1 Cr1 C2 37.79(12)
C12 Cr1 C2 158.54(14)
C9 Cr1 C2 128.16(13)
C4 Cr1 C2 63.87(12)
C17 Cr1 C11 79.54(13)
C5 Cr1 C11 137.24(12)
C8 Cr1 C11 63.82(13)
C1 Cr1 C11 157.95(14)
C12 Cr1 C11 37.85(12)
C9 Cr1 C11 63.37(13)
C4 Cr1 C11 128.36(13)
C2 Cr1 C11 158.42(13)
C17 Cr1 C10 82.02(14)
C5 Cr1 C10 129.81(13)
C8 Cr1 C10 64.20(13)
C1 Cr1 C10 121.88(14)
C12 Cr1 C10 64.19(14)
C9 Cr1 C10 37.57(12)
C4 Cr1 C10 155.94(13)
C2 Cr1 C10 137.06(13)
C11 Cr1 C10 38.26(13)
C17 Cr1 C3 82.98(14)
C5 Cr1 C3 64.23(13)
C8 Cr1 C3 130.05(12)
C1 Cr1 C3 64.14(13)
C12 Cr1 C3 122.49(13)
C9 Cr1 C3 155.93(13)
C4 Cr1 C3 37.84(11)
C2 Cr1 C3 38.31(12)
C11 Cr1 C3 137.74(14)
C10 Cr1 C3 165.00(13)
C17 N1 C18 131.2(3)
C2 C1 C5 107.8(3)
C2 C1 Cr1 71.88(19)
C5 C1 Cr1 70.25(18)
C2 C1 H1A 126.1
C5 C1 H1A 126.1
Cr1 C1 H1A 126.1
C1 C2 C3 108.9(3)
C1 C2 Cr1 70.33(19)
C3 C2 Cr1 71.33(17)
C1 C2 H2A 125.5
C3 C2 H2A 125.5
Cr1 C2 H2A 125.5
C4 C3 C2 107.7(3)
C4 C3 Cr1 70.32(19)
C2 C3 Cr1 70.36(19)
C4 C3 H3A 126.1
C2 C3 H3A 126.1
Cr1 C3 H3A 126.1
C3 C4 C5 108.2(3)
C3 C4 Cr1 71.83(19)
C5 C4 Cr1 69.90(19)
C3 C4 H4A 125.9
C5 C4 H4A 125.9
Cr1 C4 H4A 125.9
C4 C5 C1 107.4(3)
C4 C5 C6 126.6(3)
C1 C5 C6 126.0(3)
C4 C5 Cr1 71.30(19)
C1 C5 Cr1 70.67(19)
C6 C5 Cr1 121.4(2)
C5 C6 C15 108.9(3)
C5 C6 C16 108.3(3)
C15 C6 C16 106.6(3)
C5 C6 C7 107.7(3)
C15 C6 C7 111.5(3)
C16 C6 C7 113.7(3)
C8 C7 C14 109.0(3)
C8 C7 C13 108.5(3)
C14 C7 C13 106.9(3)
C8 C7 C6 107.9(2)
C14 C7 C6 111.6(3)
C13 C7 C6 112.8(3)
C12 C8 C9 107.2(3)
C12 C8 C7 125.5(3)
C9 C8 C7 127.3(3)
C12 C8 Cr1 70.93(17)
C9 C8 Cr1 70.96(17)
C7 C8 Cr1 120.9(2)
C10 C9 C8 108.7(3)
C10 C9 Cr1 71.8(2)
C8 C9 Cr1 70.21(18)
C10 C9 H9A 125.6
C8 C9 H9A 125.6
Cr1 C9 H9A 125.6
C9 C10 C11 107.6(3)
C9 C10 Cr1 70.6(2)
C11 C10 Cr1 70.8(2)
C9 C10 H10A 126.2
C11 C10 H10A 126.2
Cr1 C10 H10A 126.2
C12 C11 C10 108.9(3)
C12 C11 Cr1 70.43(19)
C10 C11 Cr1 70.9(2)
C12 C11 H11A 125.6
C10 C11 H11A 125.6
Cr1 C11 H11A 125.6
C11 C12 C8 107.7(3)
C11 C12 Cr1 71.72(18)
C8 C12 Cr1 70.39(17)
C11 C12 H12A 126.1
C8 C12 H12A 126.1
Cr1 C12 H12A 126.1
C7 C13 H13A 109.5
C7 C13 H13B 109.5
H13A C13 H13B 109.5
C7 C13 H13C 109.5
H13A C13 H13C 109.5
H13B C13 H13C 109.5
C7 C14 H14A 109.5
C7 C14 H14B 109.5
H14A C14 H14B 109.5
C7 C14 H14C 109.5
H14A C14 H14C 109.5
H14B C14 H14C 109.5
C6 C15 H15A 109.5
C6 C15 H15B 109.5
H15A C15 H15B 109.5
C6 C15 H15C 109.5
H15A C15 H15C 109.5
H15B C15 H15C 109.5
C6 C16 H16A 109.5
C6 C16 H16B 109.5
H16A C16 H16B 109.5
C6 C16 H16C 109.5
H16A C16 H16C 109.5
H16B C16 H16C 109.5
N1 C17 Cr1 177.0(3)
N1 C18 C20 107.4(3)
N1 C18 C19 106.9(3)
C20 C18 C19 110.7(3)
N1 C18 C21 110.7(3)
C20 C18 C21 110.1(3)
C19 C18 C21 111.0(3)
C18 C19 H19A 109.5
C18 C19 H19B 109.5
H19A C19 H19B 109.5
C18 C19 H19C 109.5
H19A C19 H19C 109.5
H19B C19 H19C 109.5
C18 C20 H20A 109.5
C18 C20 H20B 109.5
H20A C20 H20B 109.5
C18 C20 H20C 109.5
H20A C20 H20C 109.5
H20B C20 H20C 109.5
C18 C21 H21A 109.5
C18 C21 H21B 109.5
H21A C21 H21B 109.5
C18 C21 H21C 109.5
H21A C21 H21C 109.5
H21B C21 H21C 109.5

loop_
_geom_bond_atom_site_label_1
_geom_bond_atom_site_label_2
_geom_bond_distance
Cr1 C17 1.874(3)
Cr1 C5 2.141(3)
Cr1 C8 2.146(3)
Cr1 C1 2.147(3)
Cr1 C12 2.153(3)
Cr1 C9 2.155(3)
Cr1 C4 2.160(3)
Cr1 C2 2.167(3)
Cr1 C11 2.170(3)
Cr1 C10 2.171(4)
Cr1 C3 2.180(3)
N1 C17 1.214(4)
N1 C18 1.482(4)
C1 C2 1.397(5)
C1 C5 1.434(4)
C1 H1A 0.9900
C2 C3 1.426(5)
C2 H2A 0.9900
C3 C4 1.407(4)
C3 H3A 0.9900
C4 C5 1.429(5)
C4 H4A 0.9900
C5 C6 1.523(4)
C6 C15 1.537(5)
C6 C16 1.538(5)
C6 C7 1.591(4)
C7 C8 1.528(4)
C7 C14 1.532(4)
C7 C13 1.550(5)
C8 C12 1.423(4)
C8 C9 1.430(4)
C9 C10 1.393(4)
C9 H9A 0.9900
C10 C11 1.422(5)
C10 H10A 0.9900
C11 C12 1.402(5)
C11 H11A 0.9900
C12 H12A 0.9900
C13 H13A 0.9700
C13 H13B 0.9700
C13 H13C 0.9700
C14 H14A 0.9700
C14 H14B 0.9700
C14 H14C 0.9700
C15 H15A 0.9700
C15 H15B 0.9700
C15 H15C 0.9700
C16 H16A 0.9700
C16 H16B 0.9700
C16 H16C 0.9700
C18 C20 1.517(5)
C18 C19 1.523(5)
C18 C21 1.525(5)
C19 H19A 0.9700
C19 H19B 0.9700
C19 H19C 0.9700
C20 H20A 0.9700
C20 H20B 0.9700
C20 H20C 0.9700
C21 H21A 0.9700
C21 H21B 0.9700
C21 H21C 0.9700

loop_
_geom_hbond_atom_site_label_D
_geom_hbond_atom_site_label_H
_geom_hbond_atom_site_label_A
_geom_hbond_distance_DH
_geom_hbond_distance_HA
_geom_hbond_distance_DA
_geom_hbond_angle_DHA
_geom_hbond_site_symmetry_A
C9 H9A N1 0.99 2.57 3.422(4) 144.2 3_665
